data_7227558
loop_
_publ_author_name
'August Ridenour, J.'
'Carter, Korey P.'
'Cahill, Christopher L.'

_publ_section_title
;
 RE-p-halobenzoic acid--terpyridine complexes, part III: structural and
 supramolecular trends in a series of p-iodobenzoic acid rare-earth hybrid
 materials
;
_journal_issue 8
_journal_name_full CrystEngComm
_journal_page_first 1190
_journal_paper_doi 10.1039/C6CE02356H
_journal_volume 19
_journal_year 2017
_chemical_formula_sum 'C72 H50 I6 La2 N6 O14'
_chemical_formula_weight 2262.40
_space_group_crystal_system monoclinic
_space_group_IT_number 14
_space_group_name_Hall '-P 2ybc'
_space_group_name_H-M_alt 'P 1 21/c 1'
_symmetry_cell_setting monoclinic
_symmetry_Int_Tables_number 14
_symmetry_space_group_name_Hall '-P 2ybc'
_symmetry_space_group_name_H-M 'P 1 21/c 1'
_atom_sites_solution_hydrogens mixed
_audit_creation_method SHELXL-2014/7
_audit_update_record
;
2016-11-03 deposited with the CCDC.
2017-01-30 downloaded from the CCDC.
;
_cell_angle_alpha 90
_cell_angle_beta 93.5520(11)
_cell_angle_gamma 90
_cell_formula_units_Z 2
_cell_length_a 14.2221(6)
_cell_length_b 25.5903(10)
_cell_length_c 10.3810(4)
_cell_measurement_reflns_used 39141
_cell_measurement_temperature 293(2)
_cell_measurement_theta_max 50.074
_cell_measurement_theta_min 4.983
_cell_volume 3770.9(3)
_computing_cell_refinement 'SAINT, Bruker-AXS'
_computing_data_collection 'APEX, Bruker-AXS'
_computing_data_reduction 'SAINT, Bruker-AXS'
_computing_molecular_graphics 'WinGX (Farrugia, 2012)'
_computing_publication_material 'Crystal Maker (Palmer, 2009)'
_computing_structure_refinement 'SHELXL-2014/7 (Sheldrick, 2014)'
_computing_structure_solution 'SIR92 (Gualardi, 1994)'
_diffrn_ambient_temperature 293(2)
_diffrn_measured_fraction_theta_full 1.000
_diffrn_measured_fraction_theta_max 0.999
_diffrn_measurement_device_type 'Bruker SMART APEXII'
_diffrn_measurement_method 'omega scans'
_diffrn_radiation_probe x-ray
_diffrn_radiation_type MoK\a
_diffrn_radiation_wavelength 0.71073
_diffrn_reflns_av_R_equivalents 0.0390
_diffrn_reflns_av_unetI/netI 0.0353
_diffrn_reflns_Laue_measured_fraction_full 1.000
_diffrn_reflns_Laue_measured_fraction_max 0.999
_diffrn_reflns_limit_h_max 18
_diffrn_reflns_limit_h_min -18
_diffrn_reflns_limit_k_max 34
_diffrn_reflns_limit_k_min -33
_diffrn_reflns_limit_l_max 13
_diffrn_reflns_limit_l_min -13
_diffrn_reflns_number 38626
_diffrn_reflns_point_group_measured_fraction_full 1.000
_diffrn_reflns_point_group_measured_fraction_max 0.999
_diffrn_reflns_theta_full 25.500
_diffrn_reflns_theta_max 28.213
_diffrn_reflns_theta_min 1.435
_diffrn_source Siemens
_exptl_absorpt_coefficient_mu 3.639
_exptl_absorpt_correction_T_max 0.7457
_exptl_absorpt_correction_T_min 0.5725
_exptl_absorpt_correction_type multi-scan
_exptl_absorpt_process_details 'SADABS, G. Sheldrick (2015)'
_exptl_crystal_colour yellow
_exptl_crystal_density_diffrn 1.993
_exptl_crystal_description 'Plate '
_exptl_crystal_F_000 2136
_exptl_crystal_recrystallization_method Hydrothermal
_exptl_crystal_size_max 0.392
_exptl_crystal_size_mid 0.292
_exptl_crystal_size_min 0.106
_refine_diff_density_max 1.926
_refine_diff_density_min -1.793
_refine_diff_density_rms 0.109
_refine_ls_extinction_method none
_refine_ls_goodness_of_fit_ref 1.024
_refine_ls_hydrogen_treatment mixed
_refine_ls_matrix_type full
_refine_ls_number_parameters 459
_refine_ls_number_reflns 9276
_refine_ls_number_restraints 0
_refine_ls_restrained_S_all 1.024
_refine_ls_R_factor_all 0.0760
_refine_ls_R_factor_gt 0.0471
_refine_ls_shift/su_max 0.002
_refine_ls_shift/su_mean 0.000
_refine_ls_structure_factor_coef Fsqd
_refine_ls_weighting_details 'w=1/[\s^2^(Fo^2^)+(0.0568P)^2^+8.2085P] where P=(Fo^2^+2Fc^2^)/3'
_refine_ls_weighting_scheme calc
_refine_ls_wR_factor_gt 0.1160
_refine_ls_wR_factor_ref 0.1332
_reflns_Friedel_coverage 0.000
_reflns_number_gt 6367
_reflns_number_total 9276
_reflns_threshold_expression 'I > 2\s(I)'
_cod_data_source_file c6ce02356h2.cif
_cod_data_source_block Complex_1
_cod_depositor_comments 'Adding full bibliography for 7227558--7227578.cif.'
_cod_original_sg_symbol_H-M 'P 21/c'
_cod_database_code 7227558
_shelx_space_group_comment
;
The symmetry employed for this shelxl refinement is uniquely defined
by the following loop, which should always be used as a source of
symmetry information in preference to the above space-group names.
They are only intended as comments.
;
_shelx_estimated_absorpt_t_min 0.330
_shelx_estimated_absorpt_t_max 0.699

loop_
_space_group_symop_operation_xyz
'x, y, z'
'-x, y+1/2, -z+1/2'
'-x, -y, -z'
'x, -y-1/2, z-1/2'

loop_
_atom_site_label
_atom_site_type_symbol
_atom_site_fract_x
_atom_site_fract_y
_atom_site_fract_z
_atom_site_U_iso_or_equiv
_atom_site_adp_type
_atom_site_occupancy
_atom_site_site_symmetry_order
_atom_site_calc_flag
_atom_site_refinement_flags_posn
_atom_site_refinement_flags_adp
C1 C 0.8137(5) 0.1011(2) 0.7255(6) 0.0681(17) Uani 1 1 d . .
H1 H 0.8300 0.0661 0.7352 0.082 Uiso 1 1 calc R U
C2 C 0.7499(6) 0.1139(3) 0.6284(7) 0.079(2) Uani 1 1 d . .
H2 H 0.7245 0.0888 0.5716 0.094 Uiso 1 1 calc R U
C3 C 0.7243(7) 0.1650(4) 0.6173(8) 0.104(3) Uani 1 1 d . .
H3 H 0.6805 0.1756 0.5524 0.124 Uiso 1 1 calc R U
C4 C 0.7637(6) 0.2008(3) 0.7027(8) 0.093(2) Uani 1 1 d . .
H4 H 0.7442 0.2355 0.6985 0.112 Uiso 1 1 calc R U
C5 C 0.8323(4) 0.1854(2) 0.7948(5) 0.0511(13) Uani 1 1 d . .
C6 C 0.8841(4) 0.2236(2) 0.8804(5) 0.0500(13) Uani 1 1 d . .
C7 C 0.8725(5) 0.2775(2) 0.8603(6) 0.0693(18) Uani 1 1 d . .
H7 H 0.8318 0.2895 0.7934 0.083 Uiso 1 1 calc R U
C8 C 0.9210(6) 0.3122(2) 0.9390(7) 0.079(2) Uani 1 1 d . .
H8 H 0.9144 0.3479 0.9254 0.094 Uiso 1 1 calc R U
C9 C 0.9790(5) 0.2937(2) 1.0375(7) 0.0667(17) Uani 1 1 d . .
H9 H 1.0110 0.3168 1.0938 0.080 Uiso 1 1 calc R U
C10 C 0.9902(4) 0.23984(18) 1.0538(5) 0.0479(12) Uani 1 1 d . .
C11 C 1.0558(4) 0.21873(18) 1.1578(5) 0.0462(12) Uani 1 1 d . .
C12 C 1.1077(4) 0.2510(2) 1.2435(6) 0.0598(15) Uani 1 1 d . .
H12 H 1.1036 0.2871 1.2348 0.072 Uiso 1 1 calc R U
C13 C 1.1646(5) 0.2297(3) 1.3400(7) 0.0733(18) Uani 1 1 d . .
H13 H 1.1978 0.2510 1.3993 0.088 Uiso 1 1 calc R U
C14 C 1.1723(5) 0.1764(3) 1.3484(7) 0.0748(19) Uani 1 1 d . .
H14 H 1.2119 0.1610 1.4122 0.090 Uiso 1 1 calc R U
C15 C 1.1210(5) 0.1465(2) 1.2617(6) 0.0667(17) Uani 1 1 d . .
H15 H 1.1266 0.1104 1.2679 0.080 Uiso 1 1 calc R U
C16 C 1.0741(4) 0.08960(18) 0.7763(5) 0.0478(12) Uani 1 1 d . .
C17 C 1.1416(4) 0.0812(2) 0.6727(5) 0.0492(12) Uani 1 1 d . .
C18 C 1.2280(5) 0.1051(2) 0.6813(6) 0.0590(15) Uani 1 1 d . .
H18 H 1.2422 0.1294 0.7462 0.071 Uiso 1 1 calc R U
C19 C 1.2942(5) 0.0932(3) 0.5938(7) 0.0720(18) Uani 1 1 d . .
H19 H 1.3539 0.1081 0.6014 0.086 Uiso 1 1 calc R U
C20 C 1.2698(6) 0.0586(3) 0.4949(7) 0.076(2) Uani 1 1 d . .
C21 C 1.1829(7) 0.0361(3) 0.4828(7) 0.085(2) Uani 1 1 d . .
H21 H 1.1673 0.0137 0.4143 0.102 Uiso 1 1 calc R U
C22 C 1.1192(6) 0.0466(2) 0.5717(6) 0.0707(18) Uani 1 1 d . .
H22 H 1.0604 0.0306 0.5651 0.085 Uiso 1 1 calc R U
C23 C 0.7639(4) 0.1236(2) 1.1937(6) 0.0503(13) Uani 1 1 d . .
C24 C 0.6717(4) 0.1529(2) 1.1796(6) 0.0523(13) Uani 1 1 d . .
C25 C 0.6524(5) 0.1862(2) 1.0772(6) 0.0636(15) Uani 1 1 d . .
H25 H 0.6958 0.1899 1.0144 0.076 Uiso 1 1 calc R U
C26 C 0.5688(5) 0.2145(3) 1.0664(8) 0.0759(19) Uani 1 1 d . .
H26 H 0.5556 0.2363 0.9960 0.091 Uiso 1 1 calc R U
C27 C 0.5061(5) 0.2098(3) 1.1606(8) 0.077(2) Uani 1 1 d . .
C28 C 0.5218(5) 0.1760(4) 1.2592(9) 0.088(2) Uani 1 1 d . .
H28 H 0.4772 0.1721 1.3203 0.105 Uiso 1 1 calc R U
C29 C 0.6048(5) 0.1469(3) 1.2696(7) 0.0710(17) Uani 1 1 d . .
H29 H 0.6152 0.1234 1.3372 0.085 Uiso 1 1 calc R U
C30 C 0.8344(4) -0.01956(19) 0.9677(5) 0.0461(12) Uani 1 1 d . .
C31 C 0.7400(4) -0.03687(19) 1.0090(5) 0.0471(12) Uani 1 1 d . .
C32 C 0.6844(4) -0.0029(2) 1.0722(8) 0.076(2) Uani 1 1 d . .
H32 H 0.7038 0.0316 1.0841 0.091 Uiso 1 1 calc R U
C33 C 0.6010(5) -0.0187(3) 1.1181(9) 0.098(3) Uani 1 1 d . .
H33 H 0.5643 0.0047 1.1618 0.117 Uiso 1 1 calc R U
C34 C 0.5718(4) -0.0697(3) 1.0990(7) 0.0706(18) Uani 1 1 d . .
C35 C 0.6251(5) -0.1041(2) 1.0352(7) 0.0684(17) Uani 1 1 d . .
H35 H 0.6049 -0.1384 1.0220 0.082 Uiso 1 1 calc R U
C36 C 0.7091(4) -0.0877(2) 0.9903(6) 0.0562(14) Uani 1 1 d . .
H36 H 0.7457 -0.1111 0.9467 0.067 Uiso 1 1 calc R U
N1 N 0.8553(3) 0.13546(17) 0.8089(5) 0.0549(11) Uani 1 1 d . .
N2 N 0.9431(3) 0.20541(15) 0.9761(4) 0.0437(9) Uani 1 1 d . .
N3 N 1.0628(3) 0.16629(16) 1.1678(4) 0.0519(11) Uani 1 1 d . .
O3 O 1.0152(3) 0.05381(13) 0.7983(4) 0.0577(10) Uani 1 1 d . .
O4 O 1.0797(3) 0.13102(13) 0.8418(4) 0.0582(10) Uani 1 1 d . .
O1 O 0.8223(3) 0.13387(14) 1.1101(4) 0.0593(10) Uani 1 1 d . .
O2 O 0.7786(3) 0.09356(16) 1.2860(4) 0.0642(11) Uani 1 1 d . .
O5 O 0.8527(3) 0.02845(14) 0.9732(4) 0.0612(10) Uani 1 1 d . .
O6 O 1.1102(3) 0.05312(14) 1.0698(4) 0.0575(10) Uani 1 1 d . .
OW1 O 0.9522(3) 0.05582(17) 1.2345(4) 0.0578(10) Uani 1 1 d . .
I1 I 1.36853(7) 0.03998(3) 0.36040(8) 0.1471(3) Uani 1 1 d . .
I2 I 0.38222(5) 0.25451(3) 1.14704(9) 0.1362(3) Uani 1 1 d . .
I3 I 0.44839(4) -0.09524(3) 1.18089(7) 0.1121(2) Uani 1 1 d . .
La1 La 0.96316(2) 0.09965(2) 1.01086(3) 0.04073(10) Uani 1 1 d . .
HW1A H 0.891(7) 0.058(4) 1.260(9) 0.13(4) Uiso 1 1 d . .
HW1B H 0.957(5) 0.026(3) 1.204(7) 0.07(2) Uiso 1 1 d . .

loop_
_atom_site_aniso_label
_atom_site_aniso_U_11
_atom_site_aniso_U_22
_atom_site_aniso_U_33
_atom_site_aniso_U_23
_atom_site_aniso_U_13
_atom_site_aniso_U_12
C1 0.081(5) 0.055(4) 0.067(4) -0.004(3) -0.007(3) -0.004(3)
C2 0.091(5) 0.073(5) 0.069(4) -0.001(4) -0.010(4) -0.010(4)
C3 0.117(7) 0.103(7) 0.084(6) 0.011(5) -0.042(5) 0.004(5)
C4 0.113(7) 0.069(5) 0.093(6) 0.005(4) -0.026(5) 0.021(4)
C5 0.054(3) 0.047(3) 0.053(3) 0.011(2) 0.009(3) 0.009(2)
C6 0.057(3) 0.040(3) 0.054(3) 0.010(2) 0.014(3) 0.009(2)
C7 0.094(5) 0.044(3) 0.069(4) 0.012(3) 0.001(4) 0.022(3)
C8 0.110(6) 0.029(3) 0.097(5) 0.010(3) 0.003(4) 0.018(3)
C9 0.086(5) 0.030(3) 0.085(5) -0.004(3) 0.008(4) 0.005(3)
C10 0.052(3) 0.030(2) 0.063(3) -0.003(2) 0.021(3) 0.002(2)
C11 0.049(3) 0.034(2) 0.057(3) -0.006(2) 0.015(2) -0.001(2)
C12 0.064(4) 0.040(3) 0.076(4) -0.011(3) 0.006(3) -0.009(3)
C13 0.075(5) 0.066(4) 0.078(4) -0.022(3) -0.005(4) -0.007(3)
C14 0.081(5) 0.067(4) 0.074(4) -0.014(3) -0.017(4) 0.011(4)
C15 0.080(4) 0.043(3) 0.076(4) -0.006(3) -0.009(3) 0.010(3)
C16 0.060(3) 0.033(3) 0.051(3) 0.003(2) 0.010(2) 0.004(2)
C17 0.059(3) 0.035(2) 0.055(3) 0.005(2) 0.011(3) 0.003(2)
C18 0.068(4) 0.059(3) 0.050(3) -0.002(3) 0.010(3) 0.003(3)
C19 0.068(4) 0.078(5) 0.071(4) 0.011(4) 0.015(3) 0.007(3)
C20 0.104(6) 0.065(4) 0.064(4) 0.006(3) 0.038(4) 0.020(4)
C21 0.142(8) 0.053(4) 0.064(4) -0.014(3) 0.038(5) -0.011(4)
C22 0.100(5) 0.050(3) 0.064(4) -0.007(3) 0.023(4) -0.012(3)
C23 0.056(3) 0.039(3) 0.056(3) -0.014(2) 0.005(3) -0.007(2)
C24 0.045(3) 0.048(3) 0.064(3) -0.018(3) 0.009(3) -0.010(2)
C25 0.060(4) 0.061(4) 0.071(4) -0.011(3) 0.006(3) 0.000(3)
C26 0.061(4) 0.069(4) 0.096(5) -0.006(4) -0.005(4) 0.006(3)
C27 0.048(4) 0.080(5) 0.102(6) -0.027(4) 0.003(4) 0.001(3)
C28 0.053(4) 0.112(6) 0.100(6) -0.015(5) 0.026(4) -0.003(4)
C29 0.059(4) 0.082(5) 0.074(4) -0.004(3) 0.012(3) -0.003(3)
C30 0.047(3) 0.040(3) 0.051(3) 0.001(2) -0.005(2) 0.001(2)
C31 0.046(3) 0.035(2) 0.059(3) -0.007(2) -0.005(2) -0.001(2)
C32 0.058(4) 0.048(3) 0.123(6) -0.030(4) 0.017(4) -0.009(3)
C33 0.058(4) 0.073(5) 0.166(8) -0.055(5) 0.034(5) -0.009(3)
C34 0.044(3) 0.077(4) 0.091(5) -0.026(4) 0.010(3) -0.013(3)
C35 0.070(4) 0.053(3) 0.083(4) -0.021(3) 0.008(3) -0.020(3)
C36 0.056(3) 0.041(3) 0.072(4) -0.015(3) 0.009(3) -0.003(2)
N1 0.065(3) 0.040(2) 0.059(3) 0.003(2) 0.001(2) 0.003(2)
N2 0.051(2) 0.031(2) 0.051(2) 0.0044(17) 0.0127(19) 0.0044(17)
N3 0.062(3) 0.033(2) 0.060(3) -0.0043(19) -0.001(2) 0.0055(19)
O3 0.068(3) 0.0356(18) 0.071(3) -0.0023(17) 0.022(2) -0.0029(17)
O4 0.073(3) 0.0316(18) 0.072(3) -0.0022(17) 0.024(2) -0.0003(17)
O1 0.056(2) 0.046(2) 0.079(3) 0.0027(19) 0.027(2) 0.0056(17)
O2 0.066(3) 0.062(3) 0.066(3) 0.000(2) 0.013(2) 0.001(2)
O5 0.059(2) 0.0375(19) 0.087(3) 0.0011(19) 0.006(2) -0.0086(17)
O6 0.046(2) 0.045(2) 0.081(3) 0.0015(19) 0.0072(19) 0.0104(17)
OW1 0.067(3) 0.041(2) 0.066(3) 0.0094(19) 0.006(2) 0.0041(19)
I1 0.1751(8) 0.1486(7) 0.1282(6) -0.0119(5) 0.0956(6) 0.0294(6)
I2 0.0727(4) 0.1447(6) 0.1899(8) -0.0410(5) -0.0033(4) 0.0421(4)
I3 0.0686(3) 0.1272(5) 0.1444(6) -0.0449(4) 0.0380(3) -0.0356(3)
La1 0.04678(17) 0.02433(13) 0.05164(17) 0.00099(11) 0.00768(12) 0.00268(11)

loop_
_atom_type_symbol
_atom_type_description
_atom_type_scat_dispersion_real
_atom_type_scat_dispersion_imag
_atom_type_scat_source
C C 0.0033 0.0016 'International Tables Vol C Tables 4.2.6.8 and 6.1.1.4'
H H 0.0000 0.0000 'International Tables Vol C Tables 4.2.6.8 and 6.1.1.4'
N N 0.0061 0.0033 'International Tables Vol C Tables 4.2.6.8 and 6.1.1.4'
O O 0.0106 0.0060 'International Tables Vol C Tables 4.2.6.8 and 6.1.1.4'
I I -0.4742 1.8119 'International Tables Vol C Tables 4.2.6.8 and 6.1.1.4'
La La -0.2871 2.4523 'International Tables Vol C Tables 4.2.6.8 and 6.1.1.4'

loop_
_geom_angle_atom_site_label_1
_geom_angle_atom_site_label_2
_geom_angle_atom_site_label_3
_geom_angle
_geom_angle_site_symmetry_1
N1 C1 C2 124.7(6) .
N1 C1 H1 117.7 .
C2 C1 H1 117.7 .
C1 C2 C3 117.3(7) .
C1 C2 H2 121.4 .
C3 C2 H2 121.4 .
C2 C3 C4 119.4(7) .
C2 C3 H3 120.3 .
C4 C3 H3 120.3 .
C3 C4 C5 120.1(7) .
C3 C4 H4 119.9 .
C5 C4 H4 119.9 .
N1 C5 C4 120.6(6) .
N1 C5 C6 117.2(5) .
C4 C5 C6 122.1(5) .
N2 C6 C7 120.9(5) .
N2 C6 C5 118.6(4) .
C7 C6 C5 120.5(5) .
C8 C7 C6 120.0(6) .
C8 C7 H7 120.0 .
C6 C7 H7 120.0 .
C9 C8 C7 119.1(5) .
C9 C8 H8 120.5 .
C7 C8 H8 120.5 .
C8 C9 C10 119.5(6) .
C8 C9 H9 120.2 .
C10 C9 H9 120.2 .
N2 C10 C9 121.7(6) .
N2 C10 C11 117.7(4) .
C9 C10 C11 120.6(5) .
N3 C11 C12 120.4(5) .
N3 C11 C10 117.3(5) .
C12 C11 C10 122.3(5) .
C13 C12 C11 120.1(5) .
C13 C12 H12 120.0 .
C11 C12 H12 120.0 .
C12 C13 C14 119.1(6) .
C12 C13 H13 120.5 .
C14 C13 H13 120.5 .
C15 C14 C13 118.7(6) .
C15 C14 H14 120.6 .
C13 C14 H14 120.6 .
N3 C15 C14 123.5(6) .
N3 C15 H15 118.2 .
C14 C15 H15 118.2 .
O4 C16 O3 122.0(5) .
O4 C16 C17 119.1(5) .
O3 C16 C17 118.9(4) .
O4 C16 La1 60.5(3) .
O3 C16 La1 61.9(3) .
C17 C16 La1 171.1(4) .
C18 C17 C22 119.6(6) .
C18 C17 C16 120.0(5) .
C22 C17 C16 120.3(5) .
C17 C18 C19 120.3(6) .
C17 C18 H18 119.9 .
C19 C18 H18 119.9 .
C18 C19 C20 118.7(7) .
C18 C19 H19 120.7 .
C20 C19 H19 120.7 .
C21 C20 C19 121.5(6) .
C21 C20 I1 118.9(5) .
C19 C20 I1 119.5(6) .
C22 C21 C20 119.5(7) .
C22 C21 H21 120.2 .
C20 C21 H21 120.2 .
C21 C22 C17 120.4(7) .
C21 C22 H22 119.8 .
C17 C22 H22 119.8 .
O2 C23 O1 125.0(5) .
O2 C23 C24 119.3(5) .
O1 C23 C24 115.6(5) .
C25 C24 C29 118.5(6) .
C25 C24 C23 120.9(5) .
C29 C24 C23 120.6(6) .
C24 C25 C26 120.8(6) .
C24 C25 H25 119.6 .
C26 C25 H25 119.6 .
C27 C26 C25 119.3(7) .
C27 C26 H26 120.3 .
C25 C26 H26 120.3 .
C28 C27 C26 120.9(7) .
C28 C27 I2 120.0(6) .
C26 C27 I2 119.1(6) .
C27 C28 C29 120.1(7) .
C27 C28 H28 120.0 .
C29 C28 H28 120.0 .
C24 C29 C28 120.2(7) .
C24 C29 H29 119.9 .
C28 C29 H29 119.9 .
O6 C30 O5 123.8(5) 3_757
O6 C30 C31 118.7(4) 3_757
O5 C30 C31 117.5(5) .
C32 C31 C36 118.5(5) .
C32 C31 C30 120.1(5) .
C36 C31 C30 121.3(5) .
C33 C32 C31 121.2(6) .
C33 C32 H32 119.4 .
C31 C32 H32 119.4 .
C32 C33 C34 119.3(6) .
C32 C33 H33 120.4 .
C34 C33 H33 120.4 .
C35 C34 C33 120.7(6) .
C35 C34 I3 120.0(5) .
C33 C34 I3 119.1(5) .
C34 C35 C36 119.3(6) .
C34 C35 H35 120.4 .
C36 C35 H35 120.4 .
C35 C36 C31 121.0(5) .
C35 C36 H36 119.5 .
C31 C36 H36 119.5 .
C5 N1 C1 117.6(5) .
C5 N1 La1 122.8(4) .
C1 N1 La1 119.2(4) .
C6 N2 C10 118.8(4) .
C6 N2 La1 119.6(3) .
C10 N2 La1 121.6(3) .
C15 N3 C11 118.1(5) .
C15 N3 La1 118.6(3) .
C11 N3 La1 123.3(4) .
C16 O3 La1 93.0(3) .
C16 O4 La1 94.7(3) .
C23 O1 La1 142.8(4) .
C30 O5 La1 150.9(4) .
C30 O6 La1 143.5(4) 3_757
La1 OW1 HW1A 110(6) .
La1 OW1 HW1B 92(5) .
HW1A OW1 HW1B 105(7) .
O5 La1 O6 102.10(13) .
O5 La1 O1 78.43(13) .
O6 La1 O1 140.34(14) .
O5 La1 OW1 75.21(14) .
O6 La1 OW1 70.36(15) .
O1 La1 OW1 71.60(15) .
O5 La1 O4 123.68(13) .
O6 La1 O4 75.52(13) .
O1 La1 O4 137.38(12) .
OW1 La1 O4 144.11(15) .
O5 La1 O3 75.15(13) .
O6 La1 O3 73.39(13) .
O1 La1 O3 141.41(14) .
OW1 La1 O3 126.21(14) .
O4 La1 O3 49.78(11) .
O5 La1 N1 78.29(14) .
O6 La1 N1 143.04(14) .
O1 La1 N1 76.44(14) .
OW1 La1 N1 141.74(15) .
O4 La1 N1 74.09(14) .
O3 La1 N1 71.06(14) .
O5 La1 N3 152.13(15) .
O6 La1 N3 75.42(13) .
O1 La1 N3 86.18(14) .
OW1 La1 N3 77.94(14) .
O4 La1 N3 83.12(14) .
O3 La1 N3 128.33(13) .
N1 La1 N3 120.64(13) .
O5 La1 N2 131.30(13) .
O6 La1 N2 126.33(13) .
O1 La1 N2 67.95(12) .
OW1 La1 N2 122.24(14) .
O4 La1 N2 70.95(11) .
O3 La1 N2 111.10(12) .
N1 La1 N2 60.66(13) .
N3 La1 N2 60.17(13) .
O5 La1 C16 99.98(15) .
O6 La1 C16 71.14(14) .
O1 La1 C16 148.44(14) .
OW1 La1 C16 139.06(15) .
O4 La1 C16 24.78(12) .
O3 La1 C16 25.10(12) .
N1 La1 C16 72.43(15) .
N3 La1 C16 105.18(15) .
N2 La1 C16 91.91(12) .

loop_
_geom_bond_atom_site_label_1
_geom_bond_atom_site_label_2
_geom_bond_distance
_geom_bond_site_symmetry_2
C1 N1 1.344(7) .
C1 C2 1.355(9) .
C1 H1 0.9300 .
C2 C3 1.360(11) .
C2 H2 0.9300 .
C3 C4 1.369(11) .
C3 H3 0.9300 .
C4 C5 1.380(9) .
C4 H4 0.9300 .
C5 N1 1.326(7) .
C5 C6 1.485(8) .
C6 N2 1.342(7) .
C6 C7 1.402(7) .
C7 C8 1.364(10) .
C7 H7 0.9300 .
C8 C9 1.358(9) .
C8 H8 0.9300 .
C9 C10 1.397(7) .
C9 H9 0.9300 .
C10 N2 1.345(7) .
C10 C11 1.485(8) .
C11 N3 1.349(6) .
C11 C12 1.391(8) .
C12 C13 1.362(9) .
C12 H12 0.9300 .
C13 C14 1.370(9) .
C13 H13 0.9300 .
C14 C15 1.358(9) .
C14 H14 0.9300 .
C15 N3 1.338(7) .
C15 H15 0.9300 .
C16 O4 1.259(6) .
C16 O3 1.272(6) .
C16 C17 1.500(7) .
C16 La1 2.994(5) .
C17 C18 1.371(8) .
C17 C22 1.393(8) .
C18 C19 1.381(9) .
C18 H18 0.9300 .
C19 C20 1.383(10) .
C19 H19 0.9300 .
C20 C21 1.362(11) .
C20 I1 2.096(6) .
C21 C22 1.359(9) .
C21 H21 0.9300 .
C22 H22 0.9300 .
C23 O2 1.235(7) .
C23 O1 1.267(7) .
C23 C24 1.510(8) .
C24 C25 1.377(9) .
C24 C29 1.383(8) .
C25 C26 1.389(9) .
C25 H25 0.9300 .
C26 C27 1.369(10) .
C26 H26 0.9300 .
C27 C28 1.349(11) .
C27 I2 2.097(7) .
C28 C29 1.394(10) .
C28 H28 0.9300 .
C29 H29 0.9300 .
C30 O6 1.244(6) 3_757
C30 O5 1.257(6) .
C30 C31 1.501(7) .
C31 C32 1.370(8) .
C31 C36 1.382(7) .
C32 C33 1.368(9) .
C32 H32 0.9300 .
C33 C34 1.381(9) .
C33 H33 0.9300 .
C34 C35 1.360(9) .
C34 I3 2.101(6) .
C35 C36 1.376(9) .
C35 H35 0.9300 .
C36 H36 0.9300 .
N1 La1 2.681(5) .
N2 La1 2.743(4) .
N3 La1 2.699(4) .
O3 La1 2.645(4) .
O4 La1 2.614(4) .
O1 La1 2.469(4) .
O5 La1 2.421(4) .
O6 C30 1.244(6) 3_757
O6 La1 2.451(4) .
OW1 La1 2.592(4) .
OW1 HW1A 0.93(10) .
OW1 HW1B 0.82(7) .
